data_7110450
loop_
_publ_author_name
'Cosl\'edan, Fr\'ed\'eric'
'Hitchcock, Peter B.'
'Lappert, Michael F.'

_publ_section_title
;
 Synthesis and structures of neutral and cationic \b-diketiminatoaluminium
 methyls&#x2020;
;
_journal_issue 8
_journal_name_full 'Chemical Communications'
_journal_page_first 705
_journal_paper_doi 10.1039/a900003h
_journal_year 1999
_chemical_formula_structural
;

'[AlMe(Et2O)(Me3SiNCPhCHCPhNSiMe3)][B(C6F5)4].0.5(Et2O)'

;
_chemical_formula_sum 'C52 H47 Al B F20 N2 O1.5 Si2'
_chemical_formula_weight 1197.89
_chemical_name_systematic
; 

 ? 

;
_space_group_IT_number 2
_symmetry_cell_setting triclinic
_symmetry_space_group_name_Hall '-P 1'
_symmetry_space_group_name_H-M 'P -1'
_atom_sites_solution_hydrogens geom
_atom_sites_solution_primary direct
_atom_sites_solution_secondary difmap
_audit_creation_method SHELXL
_cell_angle_alpha 69.39(5)
_cell_angle_beta 88.02(3)
_cell_angle_gamma 74.04(5)
_cell_formula_units_Z 2
_cell_length_a 13.503(5)
_cell_length_b 14.557(11)
_cell_length_c 15.403(7)
_cell_measurement_temperature 173(2)
_cell_volume 2718(3)
_computing_structure_refinement 'SHELXL-93 (Sheldrick, 1993)'
_computing_structure_solution 'SHELXS-86 (Sheldrick, 1990)'
_diffrn_ambient_temperature 173(2)
_diffrn_radiation_monochromator graphite
_diffrn_radiation_source 'fine-focus sealed tube'
_diffrn_radiation_type MoK\a
_diffrn_radiation_wavelength 0.71073
_diffrn_reflns_av_R_equivalents 0.0000
_diffrn_reflns_av_sigmaI/netI 0.0798
_diffrn_reflns_limit_h_max 16
_diffrn_reflns_limit_h_min 0
_diffrn_reflns_limit_k_max 17
_diffrn_reflns_limit_k_min -16
_diffrn_reflns_limit_l_max 18
_diffrn_reflns_limit_l_min -18
_diffrn_reflns_number 9546
_diffrn_reflns_theta_max 24.97
_diffrn_reflns_theta_min 2.04
_exptl_absorpt_coefficient_mu 0.191
_exptl_absorpt_correction_T_max 1.00
_exptl_absorpt_correction_T_min 0.87
_exptl_absorpt_correction_type empirical
_exptl_crystal_density_diffrn 1.464
_exptl_crystal_F_000 1222
_exptl_crystal_size_max 0.30
_exptl_crystal_size_mid 0.30
_exptl_crystal_size_min 0.10
_refine_diff_density_max 1.208
_refine_diff_density_min -0.440
_refine_diff_density_rms 0.087
_refine_ls_extinction_method none
_refine_ls_goodness_of_fit_all 1.027
_refine_ls_goodness_of_fit_obs 1.032
_refine_ls_matrix_type full
_refine_ls_number_parameters 707
_refine_ls_number_reflns 9544
_refine_ls_number_restraints 0
_refine_ls_restrained_S_all 1.028
_refine_ls_restrained_S_obs 1.032
_refine_ls_R_factor_all 0.1159
_refine_ls_R_factor_obs 0.0673
_refine_ls_shift/esd_max 0.004
_refine_ls_shift/esd_mean 0.000
_refine_ls_structure_factor_coef Fsqd
_refine_ls_weighting_details 'w=1/[\s^2^(Fo^2^)+(0.1022P)^2^+3.7127P] where P=(Fo^2^+2Fc^2^)/3'
_refine_ls_weighting_scheme calc
_refine_ls_wR_factor_all 0.2142
_refine_ls_wR_factor_obs 0.1693
_reflns_number_observed 6098
_reflns_number_total 9546
_reflns_observed_criterion >2sigma(I)
_cod_data_source_file 900003hsup1.cif
_cod_data_source_block mfl3
_cod_depositor_comments
;
The following automatic conversions were performed:

'_refine_ls_weighting_scheme' value 'calc
w=1/[\s^2^(Fo^2^)+(0.1022P)^2^+3.7127P] where P=(Fo^2^+2Fc^2^)/3' was
changed to 'calc'. New tag '_refine_ls_weighting_details' was
created. The value of the new tag was set to
'w=1/[\s^2^(Fo^2^)+(0.1022P)^2^+3.7127P] where P=(Fo^2^+2Fc^2^)/3'.

Automatic conversion script
Id: cif_fix_values 3143 2015-03-26 13:38:13Z robertas 
;
_cod_original_cell_volume 2718.1(26)
_cod_original_sg_symbol_H-M P-1
_cod_original_formula_sum 'C52 H47 Al B F20 N2 O1.50 Si2'
_cod_database_code 7110450

loop_
_symmetry_equiv_pos_as_xyz
'x, y, z'
'-x, -y, -z'

loop_
_atom_site_aniso_label
_atom_site_aniso_U_11
_atom_site_aniso_U_22
_atom_site_aniso_U_33
_atom_site_aniso_U_23
_atom_site_aniso_U_13
_atom_site_aniso_U_12
Al 0.0280(7) 0.0287(7) 0.0324(8) -0.0119(6) 0.0037(6) -0.0056(6)
Si1 0.0311(7) 0.0289(7) 0.0289(7) -0.0128(5) -0.0004(5) -0.0050(5)
Si2 0.0236(7) 0.0441(8) 0.0435(8) -0.0157(7) 0.0048(6) -0.0115(6)
O1 0.051(2) 0.027(2) 0.049(2) -0.016(2) -0.003(2) -0.006(2)
N1 0.026(2) 0.023(2) 0.030(2) -0.009(2) 0.002(2) -0.009(2)
N2 0.025(2) 0.027(2) 0.034(2) -0.011(2) 0.002(2) -0.005(2)
C1 0.030(2) 0.030(2) 0.033(3) -0.015(2) 0.005(2) -0.015(2)
C2 0.032(3) 0.028(2) 0.028(2) -0.003(2) 0.002(2) -0.015(2)
C3 0.028(2) 0.018(2) 0.033(2) -0.009(2) 0.002(2) -0.006(2)
C4 0.030(3) 0.032(3) 0.033(3) -0.006(2) 0.006(2) -0.015(2)
C5 0.030(3) 0.030(3) 0.051(3) -0.017(2) 0.003(2) -0.009(2)
C6 0.030(3) 0.045(3) 0.073(4) -0.014(3) -0.003(3) -0.018(2)
C7 0.028(3) 0.060(4) 0.074(4) -0.020(3) 0.017(3) -0.017(3)
C8 0.041(3) 0.067(4) 0.050(3) -0.024(3) 0.019(3) -0.017(3)
C9 0.030(3) 0.050(3) 0.038(3) -0.015(2) 0.009(2) -0.017(2)
C10 0.028(2) 0.029(2) 0.031(2) -0.004(2) -0.003(2) -0.013(2)
C11 0.034(3) 0.030(3) 0.045(3) -0.013(2) -0.003(2) -0.008(2)
C12 0.034(3) 0.031(3) 0.055(3) -0.008(2) -0.013(2) -0.011(2)
C13 0.058(4) 0.045(3) 0.051(3) -0.014(3) -0.022(3) -0.016(3)
C14 0.066(4) 0.054(4) 0.045(3) -0.023(3) -0.006(3) -0.013(3)
C15 0.040(3) 0.037(3) 0.035(3) -0.014(2) -0.001(2) -0.003(2)
C16 0.037(3) 0.032(3) 0.038(3) -0.013(2) 0.006(2) -0.005(2)
C17 0.068(4) 0.054(4) 0.038(3) -0.021(3) -0.013(3) -0.009(3)
C18 0.044(3) 0.034(3) 0.046(3) -0.006(2) 0.010(3) -0.007(2)
C19 0.043(3) 0.056(4) 0.056(4) -0.016(3) -0.003(3) -0.028(3)
C20 0.024(3) 0.078(4) 0.074(4) -0.036(4) 0.010(3) -0.008(3)
C21 0.043(3) 0.062(4) 0.047(3) -0.011(3) 0.010(3) -0.029(3)
C22 0.046(3) 0.047(3) 0.044(3) -0.020(3) 0.009(3) 0.000(3)
C23 0.056(4) 0.056(4) 0.100(5) -0.050(4) 0.031(4) -0.032(3)
C24 0.070(5) 0.165(9) 0.113(7) -0.101(7) 0.015(5) -0.044(6)
C25 0.085(6) 0.071(5) 0.116(7) -0.038(5) -0.005(5) -0.035(4)
C26 0.132(9) 0.081(7) 0.201(12) 0.006(7) -0.065(9) -0.063(7)
B 0.025(3) 0.033(3) 0.034(3) -0.017(2) -0.001(2) -0.006(2)
C27 0.025(2) 0.032(3) 0.040(3) -0.019(2) -0.003(2) -0.001(2)
C28 0.034(3) 0.038(3) 0.043(3) -0.022(2) 0.005(2) -0.009(2)
C29 0.047(3) 0.055(3) 0.053(3) -0.040(3) 0.004(3) -0.019(3)
C30 0.041(3) 0.051(3) 0.078(4) -0.043(3) 0.002(3) -0.019(3)
C31 0.039(3) 0.043(3) 0.063(4) -0.027(3) 0.011(3) -0.019(3)
C32 0.032(3) 0.042(3) 0.043(3) -0.022(2) 0.000(2) -0.008(2)
C33 0.029(2) 0.025(2) 0.035(3) -0.011(2) -0.003(2) -0.006(2)
C34 0.031(3) 0.040(3) 0.041(3) -0.021(2) -0.006(2) -0.003(2)
C35 0.040(3) 0.039(3) 0.049(3) -0.023(3) 0.002(2) 0.000(2)
C36 0.058(4) 0.036(3) 0.040(3) -0.026(2) 0.000(3) 0.001(3)
C37 0.050(3) 0.029(3) 0.038(3) -0.013(2) -0.015(2) -0.008(2)
C38 0.037(3) 0.030(3) 0.037(3) -0.012(2) -0.004(2) -0.010(2)
C39 0.032(3) 0.031(3) 0.031(3) -0.018(2) -0.002(2) -0.003(2)
C40 0.038(3) 0.034(3) 0.035(3) -0.017(2) -0.005(2) -0.008(2)
C41 0.043(3) 0.036(3) 0.034(3) -0.012(2) -0.012(2) 0.003(2)
C42 0.061(4) 0.023(3) 0.034(3) -0.004(2) 0.000(3) -0.010(2)
C43 0.047(3) 0.034(3) 0.038(3) -0.022(2) 0.003(2) -0.016(2)
C44 0.037(3) 0.031(3) 0.028(2) -0.017(2) -0.003(2) -0.001(2)
C45 0.026(2) 0.029(3) 0.049(3) -0.023(2) 0.001(2) -0.007(2)
C46 0.038(3) 0.034(3) 0.047(3) -0.027(2) 0.003(2) -0.010(2)
C47 0.034(3) 0.062(4) 0.074(4) -0.050(4) 0.019(3) -0.020(3)
C48 0.029(3) 0.048(3) 0.083(5) -0.040(3) -0.007(3) 0.001(3)
C49 0.035(3) 0.031(3) 0.078(4) -0.026(3) -0.009(3) -0.003(2)
C50 0.033(3) 0.031(3) 0.051(3) -0.020(2) 0.000(2) -0.006(2)
F1 0.053(2) 0.050(2) 0.043(2) -0.0257(15) 0.0070(14) -0.022(2)
F2 0.081(3) 0.090(3) 0.059(2) -0.053(2) 0.007(2) -0.039(2)
F3 0.077(3) 0.094(3) 0.099(3) -0.067(2) 0.014(2) -0.055(2)
F4 0.053(2) 0.063(2) 0.083(2) -0.040(2) 0.024(2) -0.036(2)
F5 0.048(2) 0.053(2) 0.040(2) -0.0198(14) 0.0069(14) -0.0214(15)
F6 0.029(2) 0.066(2) 0.054(2) -0.035(2) -0.0107(14) 0.0059(14)
F7 0.044(2) 0.078(2) 0.070(2) -0.046(2) 0.007(2) 0.006(2)
F8 0.088(3) 0.057(2) 0.043(2) -0.035(2) 0.004(2) -0.008(2)
F9 0.068(2) 0.054(2) 0.045(2) -0.018(2) -0.024(2) -0.014(2)
F10 0.029(2) 0.048(2) 0.047(2) -0.0184(14) -0.0081(13) -0.0070(13)
F11 0.038(2) 0.041(2) 0.061(2) -0.0194(15) -0.0168(14) -0.0062(14)
F12 0.058(2) 0.044(2) 0.060(2) -0.012(2) -0.024(2) 0.006(2)
F13 0.085(3) 0.029(2) 0.055(2) -0.0037(15) -0.006(2) -0.006(2)
F14 0.062(2) 0.038(2) 0.057(2) -0.0172(15) 0.001(2) -0.026(2)
F15 0.036(2) 0.0345(15) 0.043(2) -0.0165(13) -0.0055(13) -0.0089(12)
F16 0.054(2) 0.048(2) 0.050(2) -0.025(2) 0.0168(15) -0.0172(15)
F17 0.048(2) 0.082(3) 0.103(3) -0.058(2) 0.035(2) -0.025(2)
F18 0.032(2) 0.073(3) 0.134(4) -0.062(3) 0.000(2) 0.009(2)
F19 0.050(2) 0.036(2) 0.095(3) -0.022(2) -0.021(2) 0.010(2)
F20 0.045(2) 0.033(2) 0.056(2) -0.0107(14) 0.0025(15) -0.0069(13)

loop_
_atom_site_label
_atom_site_type_symbol
_atom_site_fract_x
_atom_site_fract_y
_atom_site_fract_z
_atom_site_U_iso_or_equiv
_atom_site_thermal_displace_type
_atom_site_occupancy
_atom_site_calc_flag
_atom_site_refinement_flags
Al Al 0.07359(11) 0.19772(10) 0.30140(10) 0.0299(3) Uani 1 d .
Si1 Si 0.28345(10) 0.01727(10) 0.38519(9) 0.0296(3) Uani 1 d .
Si2 Si -0.10935(10) 0.14680(11) 0.21676(10) 0.0367(3) Uani 1 d .
O1 O 0.0792(3) 0.3345(2) 0.2538(2) 0.0428(9) Uani 1 d .
N1 N 0.2082(3) 0.1264(3) 0.2912(2) 0.0262(8) Uani 1 d .
N2 N 0.0045(3) 0.1909(3) 0.2013(3) 0.0293(9) Uani 1 d .
C1 C 0.2352(3) 0.1552(3) 0.2025(3) 0.0283(10) Uani 1 d .
C2 C 0.1635(3) 0.2031(3) 0.1248(3) 0.0299(10) Uani 1 d .
H2 H 0.1891(3) 0.2340(3) 0.0668(3) 0.036 Uiso 1 calc R
C3 C 0.0572(3) 0.2100(3) 0.1244(3) 0.0265(10) Uani 1 d .
C4 C 0.3461(4) 0.1387(4) 0.1846(3) 0.0319(11) Uani 1 d .
C5 C 0.4102(4) 0.1641(4) 0.2350(4) 0.0360(11) Uani 1 d .
H5 H 0.3822(4) 0.1937(4) 0.2796(4) 0.043 Uiso 1 calc R
C6 C 0.5132(4) 0.1470(4) 0.2214(4) 0.0498(15) Uani 1 d .
H6 H 0.5561(4) 0.1662(4) 0.2556(4) 0.060 Uiso 1 calc R
C7 C 0.5553(4) 0.1018(5) 0.1577(4) 0.055(2) Uani 1 d .
H7 H 0.6274(4) 0.0874(5) 0.1500(4) 0.066 Uiso 1 calc R
C8 C 0.4919(4) 0.0778(5) 0.1058(4) 0.0515(15) Uani 1 d .
H8 H 0.5203(4) 0.0483(5) 0.0611(4) 0.062 Uiso 1 calc R
C9 C 0.3881(4) 0.0963(4) 0.1181(3) 0.0384(12) Uani 1 d .
H9 H 0.3447(4) 0.0803(4) 0.0816(3) 0.046 Uiso 1 calc R
C10 C 0.0031(3) 0.2442(3) 0.0307(3) 0.0300(10) Uani 1 d .
C11 C -0.0921(4) 0.3185(4) 0.0097(4) 0.0366(11) Uani 1 d .
H11 H -0.1211(4) 0.3475(4) 0.0545(4) 0.044 Uiso 1 calc R
C12 C -0.1447(4) 0.3504(4) -0.0764(4) 0.0418(13) Uani 1 d .
H12 H -0.2099(4) 0.4005(4) -0.0903(4) 0.050 Uiso 1 calc R
C13 C -0.1021(5) 0.3093(4) -0.1411(4) 0.0514(15) Uani 1 d .
H13 H -0.1378(5) 0.3311(4) -0.2001(4) 0.062 Uiso 1 calc R
C14 C -0.0076(5) 0.2364(5) -0.1211(4) 0.054(2) Uani 1 d .
H14 H 0.0216(5) 0.2089(5) -0.1667(4) 0.065 Uiso 1 calc R
C15 C 0.0450(4) 0.2032(4) -0.0357(3) 0.0384(12) Uani 1 d .
H15 H 0.1097(4) 0.1524(4) -0.0223(3) 0.046 Uiso 1 calc R
C16 C 0.3871(4) -0.0690(4) 0.3450(3) 0.0366(11) Uani 1 d .
H16A H 0.3572(4) -0.0895(4) 0.3001(3) 0.055 Uiso 1 calc R
H16B H 0.4210(4) -0.1299(4) 0.3984(3) 0.055 Uiso 1 calc R
H16C H 0.4380(4) -0.0332(4) 0.3153(3) 0.055 Uiso 1 calc R
C17 C 0.3351(5) 0.0588(5) 0.4703(4) 0.053(2) Uani 1 d .
H17A H 0.2785(5) 0.1041(5) 0.4900(4) 0.080 Uiso 1 calc R
H17B H 0.3857(5) 0.0955(5) 0.4415(4) 0.080 Uiso 1 calc R
H17C H 0.3686(5) -0.0013(5) 0.5245(4) 0.080 Uiso 1 calc R
C18 C 0.1894(4) -0.0537(4) 0.4412(4) 0.0448(13) Uani 1 d .
H18A H 0.1617(4) -0.0760(4) 0.3965(4) 0.067 Uiso 1 calc R
H18B H 0.1328(4) -0.0090(4) 0.4617(4) 0.067 Uiso 1 calc R
H18C H 0.2240(4) -0.1137(4) 0.4950(4) 0.067 Uiso 1 calc R
C19 C -0.1428(4) 0.1083(5) 0.1223(4) 0.0494(14) Uani 1 d .
H19A H -0.1577(4) 0.1673(5) 0.0639(4) 0.074 Uiso 1 calc R
H19B H -0.2038(4) 0.0831(5) 0.1370(4) 0.074 Uiso 1 calc R
H19C H -0.0847(4) 0.0540(5) 0.1156(4) 0.074 Uiso 1 calc R
C20 C -0.2160(4) 0.2474(5) 0.2375(5) 0.057(2) Uani 1 d .
H20A H -0.1940(4) 0.2648(5) 0.2882(5) 0.086 Uiso 1 calc R
H20B H -0.2767(4) 0.2220(5) 0.2543(5) 0.086 Uiso 1 calc R
H20C H -0.2335(4) 0.3085(5) 0.1808(5) 0.086 Uiso 1 calc R
C21 C -0.0824(4) 0.0317(5) 0.3243(4) 0.0506(15) Uani 1 d .
H21A H -0.0642(4) 0.0491(5) 0.3764(4) 0.076 Uiso 1 calc R
H21B H -0.0249(4) -0.0219(5) 0.3159(4) 0.076 Uiso 1 calc R
H21C H -0.1440(4) 0.0071(5) 0.3373(4) 0.076 Uiso 1 calc R
C22 C 0.0153(4) 0.1879(4) 0.4202(4) 0.0474(14) Uani 1 d .
H22A H -0.0561(4) 0.2314(4) 0.4097(4) 0.071 Uiso 1 calc R
H22B H 0.0561(4) 0.2105(4) 0.4558(4) 0.071 Uiso 1 calc R
H22C H 0.0165(4) 0.1168(4) 0.4551(4) 0.071 Uiso 1 calc R
C23 C 0.1673(5) 0.3658(5) 0.2727(5) 0.062(2) Uani 1 d .
H23A H 0.2285(5) 0.3052(5) 0.2912(5) 0.074 Uiso 1 calc R
H23B H 0.1814(5) 0.4158(5) 0.2143(5) 0.074 Uiso 1 calc R
C24 C 0.1559(6) 0.4107(8) 0.3440(6) 0.100(3) Uani 1 d .
H24A H 0.2189(6) 0.4290(8) 0.3515(6) 0.149 Uiso 1 calc R
H24B H 0.1442(6) 0.3612(8) 0.4030(6) 0.149 Uiso 1 calc R
H24C H 0.0970(6) 0.4722(8) 0.3259(6) 0.149 Uiso 1 calc R
C25 C -0.0253(6) 0.4171(6) 0.2232(6) 0.086(2) Uani 1 d .
H25A H -0.0805(6) 0.3837(6) 0.2252(6) 0.103 Uiso 1 calc R
H25B H -0.0402(6) 0.4536(6) 0.2677(6) 0.103 Uiso 1 calc R
C26 C -0.0269(8) 0.4860(7) 0.1362(9) 0.145(5) Uani 1 d .
H26A H -0.0947(8) 0.5368(7) 0.1200(9) 0.217 Uiso 1 calc R
H26B H -0.0137(8) 0.4505(7) 0.0916(9) 0.217 Uiso 1 calc R
H26C H 0.0266(8) 0.5205(7) 0.1342(9) 0.217 Uiso 1 calc R
B B 0.5076(4) 0.6592(4) 0.2220(4) 0.0298(12) Uani 1 d .
C27 C 0.5807(3) 0.7201(4) 0.2496(3) 0.0318(11) Uani 1 d .
C28 C 0.5863(4) 0.7188(4) 0.3394(4) 0.0365(11) Uani 1 d .
C29 C 0.6404(4) 0.7702(4) 0.3697(4) 0.0451(13) Uani 1 d .
C30 C 0.6932(4) 0.8292(4) 0.3071(5) 0.0497(15) Uani 1 d .
C31 C 0.6903(4) 0.8348(4) 0.2167(4) 0.0446(13) Uani 1 d .
C32 C 0.6346(4) 0.7818(4) 0.1900(4) 0.0373(12) Uani 1 d .
C33 C 0.5319(3) 0.6433(3) 0.1211(3) 0.0296(10) Uani 1 d .
C34 C 0.6329(4) 0.6023(4) 0.1027(3) 0.0367(12) Uani 1 d .
C35 C 0.6607(4) 0.5816(4) 0.0235(4) 0.0432(13) Uani 1 d .
C36 C 0.5859(4) 0.5970(4) -0.0418(4) 0.0438(13) Uani 1 d .
C37 C 0.4853(4) 0.6340(4) -0.0270(3) 0.0389(12) Uani 1 d .
C38 C 0.4604(4) 0.6564(4) 0.0525(3) 0.0344(11) Uani 1 d .
C39 C 0.5288(4) 0.5389(4) 0.2923(3) 0.0310(10) Uani 1 d .
C40 C 0.6181(4) 0.4786(4) 0.3476(3) 0.0348(11) Uani 1 d .
C41 C 0.6379(4) 0.3731(4) 0.3954(3) 0.0404(12) Uani 1 d .
C42 C 0.5666(4) 0.3257(4) 0.3874(3) 0.0415(13) Uani 1 d .
C43 C 0.4764(4) 0.3823(4) 0.3346(3) 0.0364(12) Uani 1 d .
C44 C 0.4602(4) 0.4847(4) 0.2894(3) 0.0318(11) Uani 1 d .
C45 C 0.3900(4) 0.7323(3) 0.2226(3) 0.0322(11) Uani 1 d .
C46 C 0.3216(4) 0.7134(4) 0.2910(4) 0.0364(12) Uani 1 d .
C47 C 0.2240(4) 0.7798(5) 0.2867(4) 0.0483(15) Uani 1 d .
C48 C 0.1917(4) 0.8680(5) 0.2115(5) 0.051(2) Uani 1 d .
C49 C 0.2558(4) 0.8915(4) 0.1424(4) 0.0472(14) Uani 1 d .
C50 C 0.3532(4) 0.8254(4) 0.1510(4) 0.0372(12) Uani 1 d .
F1 F 0.5340(2) 0.6643(2) 0.4046(2) 0.0448(7) Uani 1 d .
F2 F 0.6427(3) 0.7624(3) 0.4590(2) 0.0662(10) Uani 1 d .
F3 F 0.7465(3) 0.8817(3) 0.3342(3) 0.0744(11) Uani 1 d .
F4 F 0.7412(3) 0.8934(3) 0.1542(3) 0.0587(9) Uani 1 d .
F5 F 0.6364(2) 0.7944(2) 0.0989(2) 0.0450(7) Uani 1 d .
F6 F 0.7109(2) 0.5816(2) 0.1655(2) 0.0495(8) Uani 1 d .
F7 F 0.7611(2) 0.5430(3) 0.0112(2) 0.0636(10) Uani 1 d .
F8 F 0.6125(3) 0.5758(3) -0.1190(2) 0.0606(10) Uani 1 d .
F9 F 0.4103(3) 0.6495(2) -0.0904(2) 0.0554(9) Uani 1 d .
F10 F 0.3580(2) 0.6930(2) 0.0592(2) 0.0419(7) Uani 1 d .
F11 F 0.6946(2) 0.5185(2) 0.3577(2) 0.0468(8) Uani 1 d .
F12 F 0.7282(3) 0.3200(2) 0.4456(2) 0.0595(9) Uani 1 d .
F13 F 0.5860(3) 0.2232(2) 0.4307(2) 0.0613(9) Uani 1 d .
F14 F 0.4059(2) 0.3338(2) 0.3287(2) 0.0496(8) Uani 1 d .
F15 F 0.3693(2) 0.5343(2) 0.2364(2) 0.0372(7) Uani 1 d .
F16 F 0.3461(2) 0.6284(2) 0.3679(2) 0.0485(8) Uani 1 d .
F17 F 0.1612(3) 0.7551(3) 0.3557(3) 0.0698(11) Uani 1 d .
F18 F 0.0966(2) 0.9312(3) 0.2057(3) 0.0770(12) Uani 1 d .
F19 F 0.2251(3) 0.9779(2) 0.0669(3) 0.0647(10) Uani 1 d .
F20 F 0.4143(2) 0.8548(2) 0.0807(2) 0.0466(8) Uani 1 d .
O2 O 0.0000 0.5000 0.5000 0.188(5) Uiso 1 d S
C51 C 0.0957(12) 0.4409(12) 0.5738(11) 0.077(4) Uiso 0.50 d P
C52 C 0.0420(10) 0.3446(10) 0.6097(9) 0.145(4) Uiso 1 d .
C51A C 0.0542(14) 0.5804(14) 0.4737(13) 0.095(5) Uiso 0.50 d P

loop_
_atom_type_symbol
_atom_type_description
_atom_type_scat_dispersion_real
_atom_type_scat_dispersion_imag
_atom_type_scat_source
C C 0.0033 0.0016 'International Tables Vol C Tables 4.2.6.8 and 6.1.1.4'
H H 0.0000 0.0000 'International Tables Vol C Tables 4.2.6.8 and 6.1.1.4'
Al Al 0.0645 0.0514 'International Tables Vol C Tables 4.2.6.8 and 6.1.1.4'
B B 0.0013 0.0007 'International Tables Vol C Tables 4.2.6.8 and 6.1.1.4'
F F 0.0171 0.0103 'International Tables Vol C Tables 4.2.6.8 and 6.1.1.4'
N N 0.0061 0.0033 'International Tables Vol C Tables 4.2.6.8 and 6.1.1.4'
O O 0.0106 0.0060 'International Tables Vol C Tables 4.2.6.8 and 6.1.1.4'
Si Si 0.0817 0.0704 'International Tables Vol C Tables 4.2.6.8 and 6.1.1.4'

loop_
_geom_angle_atom_site_label_1
_geom_angle_atom_site_label_2
_geom_angle_atom_site_label_3
_geom_angle
_geom_angle_site_symmetry_1
_geom_angle_site_symmetry_3
N1 Al N2 100.8(2) . .
N1 Al O1 102.0(2) . .
N2 Al O1 101.2(2) . .
N1 Al C22 122.8(2) . .
N2 Al C22 123.7(2) . .
O1 Al C22 102.3(2) . .
N1 Si1 C17 110.5(2) . .
N1 Si1 C16 113.1(2) . .
C17 Si1 C16 111.6(3) . .
N1 Si1 C18 104.3(2) . .
C17 Si1 C18 109.0(3) . .
C16 Si1 C18 107.9(2) . .
N2 Si2 C19 114.6(2) . .
N2 Si2 C21 106.6(2) . .
C19 Si2 C21 107.0(3) . .
N2 Si2 C20 107.5(2) . .
C19 Si2 C20 113.0(3) . .
C21 Si2 C20 107.8(3) . .
C23 O1 C25 117.6(4) . .
C23 O1 Al 123.1(4) . .
C25 O1 Al 116.1(4) . .
C1 N1 Si1 124.2(3) . .
C1 N1 Al 111.9(3) . .
Si1 N1 Al 123.1(2) . .
C3 N2 Si2 126.5(3) . .
C3 N2 Al 111.7(3) . .
Si2 N2 Al 121.3(2) . .
N1 C1 C2 123.6(4) . .
N1 C1 C4 119.1(4) . .
C2 C1 C4 117.3(4) . .
C1 C2 C3 126.6(4) . .
N2 C3 C2 124.0(4) . .
N2 C3 C10 120.4(4) . .
C2 C3 C10 115.6(4) . .
C5 C4 C9 119.0(4) . .
C5 C4 C1 119.8(4) . .
C9 C4 C1 121.2(4) . .
C6 C5 C4 120.8(5) . .
C5 C6 C7 120.1(5) . .
C8 C7 C6 119.6(5) . .
C9 C8 C7 120.4(5) . .
C8 C9 C4 119.9(5) . .
C15 C10 C11 119.2(4) . .
C15 C10 C3 121.6(4) . .
C11 C10 C3 119.2(4) . .
C12 C11 C10 120.3(5) . .
C13 C12 C11 119.7(5) . .
C12 C13 C14 120.3(5) . .
C15 C14 C13 120.7(6) . .
C14 C15 C10 119.8(5) . .
C24 C23 O1 115.7(5) . .
C26 C25 O1 112.5(8) . .
C27 B C45 102.4(4) . .
C27 B C39 113.8(4) . .
C45 B C39 114.2(4) . .
C27 B C33 113.5(4) . .
C45 B C33 113.2(4) . .
C39 B C33 100.3(4) . .
C28 C27 C32 112.8(4) . .
C28 C27 B 119.9(4) . .
C32 C27 B 127.1(4) . .
F1 C28 C29 115.4(4) . .
F1 C28 C27 119.2(4) . .
C29 C28 C27 125.4(5) . .
F2 C29 C28 120.8(5) . .
F2 C29 C30 120.3(5) . .
C28 C29 C30 118.9(5) . .
F3 C30 C31 120.5(5) . .
F3 C30 C29 120.6(5) . .
C31 C30 C29 118.9(5) . .
F4 C31 C30 119.5(5) . .
F4 C31 C32 120.7(5) . .
C30 C31 C32 119.8(5) . .
F5 C32 C31 114.4(5) . .
F5 C32 C27 121.4(4) . .
C31 C32 C27 124.2(5) . .
C38 C33 C34 112.5(4) . .
C38 C33 B 127.0(4) . .
C34 C33 B 120.2(4) . .
F6 C34 C35 116.2(4) . .
F6 C34 C33 119.1(4) . .
C35 C34 C33 124.7(5) . .
F7 C35 C36 119.9(5) . .
F7 C35 C34 120.5(5) . .
C36 C35 C34 119.6(5) . .
F8 C36 C37 121.2(5) . .
F8 C36 C35 119.9(5) . .
C37 C36 C35 118.8(5) . .
F9 C37 C36 119.8(5) . .
F9 C37 C38 120.3(5) . .
C36 C37 C38 119.9(5) . .
F10 C38 C37 114.4(4) . .
F10 C38 C33 121.2(4) . .
C37 C38 C33 124.4(5) . .
C44 C39 C40 113.2(4) . .
C44 C39 B 120.0(4) . .
C40 C39 B 126.1(4) . .
F11 C40 C39 121.4(4) . .
F11 C40 C41 115.0(4) . .
C39 C40 C41 123.6(5) . .
F12 C41 C42 121.2(5) . .
F12 C41 C40 119.5(5) . .
C42 C41 C40 119.2(5) . .
F13 C42 C41 120.0(5) . .
F13 C42 C43 120.7(5) . .
C41 C42 C43 119.3(4) . .
F14 C43 C44 122.1(5) . .
F14 C43 C42 118.4(4) . .
C44 C43 C42 119.5(5) . .
C43 C44 F15 115.4(4) . .
C43 C44 C39 125.1(5) . .
F15 C44 C39 119.5(4) . .
C46 C45 C50 113.3(4) . .
C46 C45 B 126.8(4) . .
C50 C45 B 119.8(4) . .
F16 C46 C45 121.6(4) . .
F16 C46 C47 115.1(5) . .
C45 C46 C47 123.3(5) . .
F17 C47 C48 120.6(5) . .
F17 C47 C46 119.7(6) . .
C48 C47 C46 119.7(5) . .
F18 C48 C49 120.1(6) . .
F18 C48 C47 120.0(6) . .
C49 C48 C47 119.8(5) . .
F19 C49 C48 120.8(5) . .
F19 C49 C50 120.6(5) . .
C48 C49 C50 118.6(5) . .
F20 C50 C49 115.6(5) . .
F20 C50 C45 119.2(4) . .
C49 C50 C45 125.2(5) . .
C51A O2 C51A 180.000(3) . 2_566
C51A O2 C51 82.1(9) . .
C51A O2 C51 97.9(9) 2_566 .
C51A O2 C51 97.9(9) . 2_566
C51A O2 C51 82.1(9) 2_566 2_566
C51 O2 C51 180.000(3) . 2_566
O2 C51 C52 86.5(9) . .
O2 C51 C51A 46.8(7) . .
C52 C51 C51A 133.2(11) . .
C51 C52 C51A 86.7(10) . 2_566
O2 C51A C52 88.8(10) . 2_566
O2 C51A C51 51.2(7) . .
C52 C51A C51 140.0(13) 2_566 .

loop_
_geom_bond_atom_site_label_1
_geom_bond_atom_site_label_2
_geom_bond_distance
_geom_bond_site_symmetry_2
Al N1 1.861(4) .
Al N2 1.875(4) .
Al O1 1.887(4) .
Al C22 1.941(5) .
Si1 N1 1.802(4) .
Si1 C17 1.851(5) .
Si1 C16 1.855(5) .
Si1 C18 1.855(5) .
Si2 N2 1.800(4) .
Si2 C19 1.843(6) .
Si2 C21 1.853(6) .
Si2 C20 1.860(6) .
O1 C23 1.456(7) .
O1 C25 1.541(9) .
N1 C1 1.351(6) .
N2 C3 1.344(6) .
C1 C2 1.406(6) .
C1 C4 1.482(6) .
C2 C3 1.410(6) .
C3 C10 1.494(6) .
C4 C5 1.382(7) .
C4 C9 1.401(7) .
C5 C6 1.367(7) .
C6 C7 1.389(9) .
C7 C8 1.379(8) .
C8 C9 1.374(7) .
C10 C15 1.388(7) .
C10 C11 1.395(7) .
C11 C12 1.389(7) .
C12 C13 1.369(8) .
C13 C14 1.379(8) .
C14 C15 1.376(7) .
C23 C24 1.448(9) .
C25 C26 1.359(13) .
B C27 1.647(7) .
B C45 1.652(7) .
B C39 1.654(7) .
B C33 1.659(7) .
C27 C28 1.382(7) .
C27 C32 1.383(7) .
C28 F1 1.355(6) .
C28 C29 1.371(7) .
C29 F2 1.341(6) .
C29 C30 1.372(8) .
C30 F3 1.351(6) .
C30 C31 1.368(8) .
C31 F4 1.352(6) .
C31 C32 1.375(7) .
C32 F5 1.349(6) .
C33 C38 1.384(6) .
C33 C34 1.394(7) .
C34 F6 1.352(5) .
C34 C35 1.372(7) .
C35 F7 1.352(6) .
C35 C36 1.368(7) .
C36 F8 1.344(6) .
C36 C37 1.360(8) .
C37 F9 1.348(6) .
C37 C38 1.382(7) .
C38 F10 1.353(6) .
C39 C44 1.383(7) .
C39 C40 1.383(7) .
C40 F11 1.353(6) .
C40 C41 1.402(7) .
C41 F12 1.344(6) .
C41 C42 1.360(8) .
C42 F13 1.354(6) .
C42 C43 1.367(7) .
C43 F14 1.353(6) .
C43 C44 1.363(7) .
C44 F15 1.364(5) .
C45 C46 1.380(7) .
C45 C50 1.383(7) .
C46 F16 1.347(6) .
C46 C47 1.392(7) .
C47 F17 1.347(6) .
C47 C48 1.364(9) .
C48 F18 1.344(6) .
C48 C49 1.356(9) .
C49 F19 1.350(7) .
C49 C50 1.378(7) .
C50 F20 1.359(6) .
O2 C51A 1.48(2) .
O2 C51A 1.48(2) 2_566
O2 C51 1.58(2) .
O2 C51 1.58(2) 2_566
C51 C52 1.67(2) .
C51 C51A 2.01(2) .
C52 C51A 1.70(2) 2_566
C51A C52 1.70(2) 2_566
